data_6000300
loop_
_publ_author_name
'Vasylechko, L.'
'Matkovski, A.'
'Suchocki, A.'
'Savytskii, D.'
'Syvorotka, I.'

_publ_section_title
;
 Crystal structure of LaGaO3 and (La,Gd)GaO3 solid solutions
;
_journal_name_full 'Journal of Alloys and Compounds'
_journal_page_first 213
_journal_page_last 218
_journal_paper_doi 10.1016/S0925-8388(98)01009-3
_journal_volume 286
_journal_year 1999
_chemical_formula_sum 'Ga La O3'
_space_group_name_H-M_alt 'P b n m'
_cell_angle_alpha 90.000
_cell_angle_beta 90.000
_cell_angle_gamma 90.000
_cell_length_a 5.5230
_cell_length_b 5.4914
_cell_length_c 7.7725
_cell_volume 235.73
_cod_database_code 6000300

loop_
_atom_site_label
_atom_site_fract_x
_atom_site_fract_y
_atom_site_fract_z
? ? ? ?
